data_2242035
loop_
_publ_author_name
'Suwardi, Siti Aisyah Nabilah'
'Lee, See Mun'
'Lo, Kong Mun'
'Jotani, Mukesh M.'
'Tiekink, Edward R. T.'

_publ_section_title
;
 Bis(\m~2~-<i>N</i>-methyl-<i>N</i>-phenyldithiocarbamato)-\k^3^<i>S</i>,<i>S</i>':<i>S</i>;\k^3^<i>S</i>:<i>S</i>,<i>S</i>'-bis[(<i>N</i>-methyl-<i>N</i>-phenyldithiocarbamato-\k^2^<i>S</i>,<i>S</i>')cadmium]:
 crystal structure and Hirshfeld surface analysis
;
_journal_coeditor_code HB7659
_journal_issue 3
_journal_name_full 'Acta Crystallographica Section E'
_journal_page_first 429
_journal_page_last 433
_journal_paper_doi 10.1107/S2056989017002705
_journal_volume 73
_journal_year 2017
_chemical_formula_iupac '[Cd2 (C8 H8 N S2)4]'
_chemical_formula_moiety 'C32 H32 Cd2 N4 S8'
_chemical_formula_sum 'C32 H32 Cd2 N4 S8'
_chemical_formula_weight 953.92
_chemical_name_systematic
Bis(\m~2~-<i>N</i>-methyl-<i>N</i>-phenyldithiocarbamato)-\k^3^<i>S</i>,<i>S</i>':<i>S</i>;\k^3^<i>S</i>:<i>S</i>,<i>S</i>'-bis[(<i>N</i>-methyl-<i>N</i>-phenyldithiocarbamato-\k^2^<i>S</i>,<i>S</i>')cadmium(II)]
_space_group_crystal_system monoclinic
_space_group_IT_number 14
_space_group_name_Hall '-P 2ybc'
_space_group_name_H-M_alt 'P 1 21/c 1'
_symmetry_space_group_name_Hall '-P 2ybc'
_symmetry_space_group_name_H-M 'P 1 21/c 1'
_atom_sites_solution_hydrogens geom
_atom_sites_solution_primary direct
_audit_creation_method SHELXL-2014/7
_cell_angle_alpha 90
_cell_angle_beta 98.247(4)
_cell_angle_gamma 90
_cell_formula_units_Z 2
_cell_length_a 12.7972(6)
_cell_length_b 6.4445(3)
_cell_length_c 22.5820(10)
_cell_measurement_reflns_used 4387
_cell_measurement_temperature 100(2)
_cell_measurement_theta_max 29.79
_cell_measurement_theta_min 3.44
_cell_volume 1843.11(15)
_computing_cell_refinement
;
CrysAlis PRO (Agilent, 2013)
;
_computing_data_collection
;
CrysAlis PRO (Agilent, 2013)
;
_computing_data_reduction
;
CrysAlis PRO (Agilent, 2013)
;
_computing_molecular_graphics
;
ORTEP-3 for Windows (Farrugia, 2012) and DIAMOND (Brandenburg,
2006)
;
_computing_publication_material
;
publCIF (Westrip, 2010)
;
_computing_structure_refinement
;
SHELXL2014 (Sheldrick, 2015)
;
_computing_structure_solution
;
SHELXS97 (Sheldrick, 2008)
;
_diffrn_ambient_temperature 100(2)
_diffrn_detector_area_resol_mean 10.4041
_diffrn_measured_fraction_theta_full 0.999
_diffrn_measured_fraction_theta_max 0.893
_diffrn_measurement_device_type 'Agilent SuperNova Dual Source diffractometer with an Atlas detector'
_diffrn_measurement_method '\w scan'
_diffrn_radiation_monochromator mirror
_diffrn_radiation_source 'SuperNova (Mo) X-ray Source'
_diffrn_radiation_type MoK\a
_diffrn_radiation_wavelength 0.71073
_diffrn_reflns_av_R_equivalents 0.0373
_diffrn_reflns_limit_h_max 17
_diffrn_reflns_limit_h_min -12
_diffrn_reflns_limit_k_max 8
_diffrn_reflns_limit_k_min -9
_diffrn_reflns_limit_l_max 30
_diffrn_reflns_limit_l_min -29
_diffrn_reflns_number 11881
_diffrn_reflns_theta_full 25.242
_diffrn_reflns_theta_max 30.224
_diffrn_reflns_theta_min 3.217
_diffrn_standards_decay_% 0
_diffrn_standards_interval_count 0
_diffrn_standards_interval_time 0
_diffrn_standards_number 0
_exptl_absorpt_coefficient_mu 1.637
_exptl_absorpt_correction_T_max 1.00000
_exptl_absorpt_correction_T_min 0.73069
_exptl_absorpt_correction_type multi-scan
_exptl_absorpt_process_details
;
(CrysAlis PRO; Agilent, 2013)
;
_exptl_crystal_colour colourless
_exptl_crystal_density_diffrn 1.719
_exptl_crystal_description block
_exptl_crystal_F_000 952
_exptl_crystal_size_max 0.200
_exptl_crystal_size_mid 0.150
_exptl_crystal_size_min 0.100
_refine_diff_density_max 0.717
_refine_diff_density_min -0.476
_refine_ls_extinction_method none
_refine_ls_goodness_of_fit_ref 1.045
_refine_ls_hydrogen_treatment constr
_refine_ls_matrix_type full
_refine_ls_number_parameters 210
_refine_ls_number_reflns 4894
_refine_ls_number_restraints 0
_refine_ls_restrained_S_all 1.045
_refine_ls_R_factor_all 0.0582
_refine_ls_R_factor_gt 0.0371
_refine_ls_shift/su_max 0.001
_refine_ls_shift/su_mean 0.000
_refine_ls_structure_factor_coef Fsqd
_refine_ls_weighting_details 'w=1/[\s^2^(Fo^2^)+(0.0331P)^2^+0.5876P] where P=(Fo^2^+2Fc^2^)/3'
_refine_ls_weighting_scheme calc
_refine_ls_wR_factor_gt 0.0728
_refine_ls_wR_factor_ref 0.0859
_reflns_number_gt 3804
_reflns_number_total 4894
_reflns_threshold_expression 'I > 2\s(I)'
_cod_data_source_file hb7659sup1.cif
_cod_data_source_block I
_cod_database_code 2242035
_shelx_space_group_comment
;
The symmetry employed for this shelxl refinement is uniquely defined
by the following loop, which should always be used as a source of
symmetry information in preference to the above space-group names.
They are only intended as comments.
;
_shelx_estimated_absorpt_t_min 0.735
_shelx_estimated_absorpt_t_max 0.853

loop_
_space_group_symop_operation_xyz
'x, y, z'
'-x, y+1/2, -z+1/2'
'-x, -y, -z'
'x, -y-1/2, z-1/2'

loop_
_atom_site_type_symbol
_atom_site_label
_atom_site_fract_x
_atom_site_fract_y
_atom_site_fract_z
_atom_site_U_iso_or_equiv
_atom_site_adp_type
_atom_site_calc_flag
_atom_site_occupancy
Cd Cd 0.12343(2) 0.35538(4) 0.48383(2) 0.02641(8) Uani d 1
S S1 0.02923(7) 0.37408(12) 0.37881(4) 0.02834(19) Uani d 1
S S2 0.02121(6) 0.75614(12) 0.45307(3) 0.02341(17) Uani d 1
S S3 0.28949(6) 0.50187(12) 0.54452(4) 0.02566(18) Uani d 1
S S4 0.26597(7) 0.06179(13) 0.50220(4) 0.0311(2) Uani d 1
N N1 -0.09657(19) 0.6884(4) 0.34672(11) 0.0205(5) Uani d 1
N N2 0.4316(2) 0.2090(4) 0.57566(12) 0.0287(6) Uani d 1
C C1 -0.0239(2) 0.6135(5) 0.38915(13) 0.0220(6) Uani d 1
C C2 -0.1463(3) 0.8929(5) 0.34931(15) 0.0286(7) Uani d 1
H H2A -0.2198 0.8754 0.3559 0.043 Uiso calc 1
H H2B -0.1443 0.9663 0.3115 0.043 Uiso calc 1
H H2C -0.1078 0.9736 0.3823 0.043 Uiso calc 1
C C3 -0.1353(2) 0.5650(5) 0.29431(13) 0.0217(6) Uani d 1
C C4 -0.0939(3) 0.5954(5) 0.24187(14) 0.0271(7) Uani d 1
H H4 -0.0392 0.6940 0.2401 0.033 Uiso calc 1
C C5 -0.1334(3) 0.4800(5) 0.19168(15) 0.0314(8) Uani d 1
H H5 -0.1055 0.4999 0.1553 0.038 Uiso calc 1
C C6 -0.2119(3) 0.3383(5) 0.19425(16) 0.0334(8) Uani d 1
H H6 -0.2381 0.2593 0.1598 0.040 Uiso calc 1
C C7 -0.2535(3) 0.3093(5) 0.24708(17) 0.0334(8) Uani d 1
H H7 -0.3084 0.2111 0.2487 0.040 Uiso calc 1
C C8 -0.2150(2) 0.4235(5) 0.29753(15) 0.0271(7) Uani d 1
H H8 -0.2432 0.4045 0.3338 0.032 Uiso calc 1
C C9 0.3372(2) 0.2509(5) 0.54363(14) 0.0257(7) Uani d 1
C C10 0.4776(3) 0.0001(5) 0.57988(17) 0.0398(9) Uani d 1
H H10A 0.5511 0.0070 0.5724 0.060 Uiso calc 1
H H10B 0.4372 -0.0902 0.5500 0.060 Uiso calc 1
H H10C 0.4752 -0.0560 0.6200 0.060 Uiso calc 1
C C11 0.4909(2) 0.3640(5) 0.61192(15) 0.0278(7) Uani d 1
C C12 0.4636(3) 0.4133(5) 0.66742(15) 0.0303(7) Uani d 1
H H12 0.4045 0.3484 0.6808 0.036 Uiso calc 1
C C13 0.5227(3) 0.5572(6) 0.70328(16) 0.0345(8) Uani d 1
H H13 0.5038 0.5920 0.7412 0.041 Uiso calc 1
C C14 0.6088(3) 0.6503(5) 0.68420(17) 0.0378(9) Uani d 1
H H14 0.6491 0.7494 0.7089 0.045 Uiso calc 1
C C15 0.6364(3) 0.5989(6) 0.62904(18) 0.0367(9) Uani d 1
H H15 0.6965 0.6615 0.6162 0.044 Uiso calc 1
C C16 0.5770(3) 0.4566(5) 0.59235(16) 0.0329(8) Uani d 1
H H16 0.5953 0.4232 0.5542 0.039 Uiso calc 1

loop_
_atom_site_aniso_label
_atom_site_aniso_U_11
_atom_site_aniso_U_22
_atom_site_aniso_U_33
_atom_site_aniso_U_12
_atom_site_aniso_U_13
_atom_site_aniso_U_23
Cd 0.02523(14) 0.03538(16) 0.01777(12) 0.00772(10) 0.00019(9) 0.00105(10)
S1 0.0369(5) 0.0274(4) 0.0186(4) 0.0104(4) -0.0034(3) -0.0032(3)
S2 0.0267(4) 0.0251(4) 0.0172(4) 0.0002(3) -0.0014(3) -0.0024(3)
S3 0.0252(4) 0.0258(4) 0.0251(4) 0.0074(3) 0.0005(3) 0.0023(3)
S4 0.0325(5) 0.0277(4) 0.0319(5) 0.0082(4) 0.0001(3) -0.0026(4)
N1 0.0237(13) 0.0209(13) 0.0161(12) 0.0013(10) -0.0002(10) 0.0015(10)
N2 0.0266(14) 0.0273(14) 0.0315(16) 0.0099(12) 0.0017(12) 0.0024(12)
C1 0.0239(16) 0.0259(17) 0.0168(15) -0.0029(13) 0.0051(12) 0.0014(12)
C2 0.0355(19) 0.0213(16) 0.0271(18) 0.0041(14) -0.0019(14) 0.0021(13)
C3 0.0238(15) 0.0208(15) 0.0184(15) 0.0022(13) -0.0039(11) 0.0015(12)
C4 0.0293(17) 0.0289(17) 0.0221(16) -0.0056(14) 0.0000(13) 0.0004(13)
C5 0.042(2) 0.0311(18) 0.0196(16) -0.0015(16) -0.0005(14) 0.0018(14)
C6 0.0358(19) 0.0315(19) 0.0285(19) -0.0031(15) -0.0106(14) -0.0058(15)
C7 0.0269(18) 0.0319(18) 0.039(2) -0.0059(15) -0.0027(14) -0.0007(16)
C8 0.0249(16) 0.0290(17) 0.0267(17) 0.0022(14) 0.0017(13) 0.0026(14)
C9 0.0256(17) 0.0294(18) 0.0230(16) 0.0072(14) 0.0059(12) 0.0042(14)
C10 0.041(2) 0.033(2) 0.042(2) 0.0175(16) -0.0041(16) 0.0032(17)
C11 0.0216(16) 0.0307(18) 0.0301(18) 0.0101(14) 0.0002(13) 0.0079(14)
C12 0.0242(17) 0.0356(19) 0.0309(19) 0.0053(15) 0.0030(14) 0.0096(15)
C13 0.0335(19) 0.039(2) 0.0290(19) 0.0069(16) -0.0007(15) 0.0040(16)
C14 0.033(2) 0.033(2) 0.043(2) 0.0031(16) -0.0094(16) 0.0071(17)
C15 0.0211(17) 0.038(2) 0.051(2) 0.0048(15) 0.0048(15) 0.0161(17)
C16 0.0290(18) 0.0348(19) 0.036(2) 0.0103(16) 0.0079(15) 0.0112(16)

loop_
_atom_type_symbol
_atom_type_description
_atom_type_scat_dispersion_real
_atom_type_scat_dispersion_imag
_atom_type_scat_source
C C 0.0033 0.0016 'International Tables Vol C Tables 4.2.6.8 and 6.1.1.4'
H H 0.0000 0.0000 'International Tables Vol C Tables 4.2.6.8 and 6.1.1.4'
N N 0.0061 0.0033 'International Tables Vol C Tables 4.2.6.8 and 6.1.1.4'
S S 0.1246 0.1234 'International Tables Vol C Tables 4.2.6.8 and 6.1.1.4'
Cd Cd -0.8075 1.2024 'International Tables Vol C Tables 4.2.6.8 and 6.1.1.4'

loop_
_geom_angle_atom_site_label_1
_geom_angle_atom_site_label_2
_geom_angle_atom_site_label_3
_geom_angle_site_symmetry_1
_geom_angle_site_symmetry_3
_geom_angle
_geom_angle_publ_flag
S1 Cd S2 . . 66.15(2) y
S1 Cd S3 . . 138.16(3) y
S1 Cd S4 . . 114.48(3) y
S1 Cd S2 . 3_566 104.42(3) y
S2 Cd S3 . . 96.36(2) y
S2 Cd S4 . . 161.85(3) y
S2 Cd S2 . 3_566 92.58(2) y
S3 Cd S4 . . 70.93(3) y
S3 Cd S2 . 3_566 114.47(3) y
S4 Cd S2 . 3_566 104.38(3) y
C1 S1 Cd . . 93.49(11) ?
C1 S2 Cd . 3_566 97.54(10) ?
C1 S2 Cd . . 79.34(11) ?
Cd S2 Cd 3_566 . 87.43(2) ?
C9 S3 Cd . . 85.16(11) ?
C9 S4 Cd . . 82.93(11) ?
C1 N1 C3 . . 120.7(3) ?
C1 N1 C2 . . 124.1(3) ?
C3 N1 C2 . . 115.2(2) ?
C9 N2 C11 . . 121.8(3) ?
C9 N2 C10 . . 122.8(3) ?
C11 N2 C10 . . 115.3(3) ?
N1 C1 S1 . . 118.6(2) ?
N1 C1 S2 . . 121.5(2) ?
S1 C1 S2 . . 119.82(18) ?
N1 C2 H2A . . 109.5 ?
N1 C2 H2B . . 109.5 ?
H2A C2 H2B . . 109.5 ?
N1 C2 H2C . . 109.5 ?
H2A C2 H2C . . 109.5 ?
H2B C2 H2C . . 109.5 ?
C8 C3 C4 . . 121.2(3) ?
C8 C3 N1 . . 119.2(3) ?
C4 C3 N1 . . 119.6(3) ?
C3 C4 C5 . . 119.0(3) ?
C3 C4 H4 . . 120.5 ?
C5 C4 H4 . . 120.5 ?
C6 C5 C4 . . 120.5(3) ?
C6 C5 H5 . . 119.8 ?
C4 C5 H5 . . 119.8 ?
C5 C6 C7 . . 120.1(3) ?
C5 C6 H6 . . 119.9 ?
C7 C6 H6 . . 119.9 ?
C8 C7 C6 . . 120.0(3) ?
C8 C7 H7 . . 120.0 ?
C6 C7 H7 . . 120.0 ?
C3 C8 C7 . . 119.1(3) ?
C3 C8 H8 . . 120.5 ?
C7 C8 H8 . . 120.5 ?
N2 C9 S4 . . 121.1(2) ?
N2 C9 S3 . . 118.3(3) ?
S4 C9 S3 . . 120.62(19) ?
N2 C10 H10A . . 109.5 ?
N2 C10 H10B . . 109.5 ?
H10A C10 H10B . . 109.5 ?
N2 C10 H10C . . 109.5 ?
H10A C10 H10C . . 109.5 ?
H10B C10 H10C . . 109.5 ?
C16 C11 C12 . . 120.5(3) ?
C16 C11 N2 . . 119.9(3) ?
C12 C11 N2 . . 119.6(3) ?
C13 C12 C11 . . 119.7(3) ?
C13 C12 H12 . . 120.1 ?
C11 C12 H12 . . 120.1 ?
C14 C13 C12 . . 120.3(3) ?
C14 C13 H13 . . 119.9 ?
C12 C13 H13 . . 119.9 ?
C13 C14 C15 . . 119.8(4) ?
C13 C14 H14 . . 120.1 ?
C15 C14 H14 . . 120.1 ?
C14 C15 C16 . . 120.5(3) ?
C14 C15 H15 . . 119.8 ?
C16 C15 H15 . . 119.8 ?
C11 C16 C15 . . 119.3(3) ?
C11 C16 H16 . . 120.4 ?
C15 C16 H16 . . 120.4 ?

loop_
_geom_bond_atom_site_label_1
_geom_bond_atom_site_label_2
_geom_bond_site_symmetry_2
_geom_bond_distance
_geom_bond_publ_flag
Cd S1 . 2.5044(8) y
Cd S2 . 2.9331(8) y
Cd S2 3_566 2.5942(8) y
Cd S3 . 2.5397(9) y
Cd S4 . 2.6196(8) y
C1 S1 . 1.716(3) y
C1 S2 . 1.739(3) y
S2 Cd 3_566 2.5942(8) ?
C9 S3 . 1.730(3) y
C9 S4 . 1.717(4) y
C1 N1 . 1.326(4) y
N1 C3 . 1.453(4) ?
N1 C2 . 1.468(4) ?
C9 N2 . 1.344(4) y
N2 C11 . 1.438(4) ?
N2 C10 . 1.467(4) ?
C2 H2A . 0.9800 ?
C2 H2B . 0.9800 ?
C2 H2C . 0.9800 ?
C3 C8 . 1.378(4) ?
C3 C4 . 1.379(4) ?
C4 C5 . 1.389(4) ?
C4 H4 . 0.9500 ?
C5 C6 . 1.365(5) ?
C5 H5 . 0.9500 ?
C6 C7 . 1.387(5) ?
C6 H6 . 0.9500 ?
C7 C8 . 1.386(5) ?
C7 H7 . 0.9500 ?
C8 H8 . 0.9500 ?
C10 H10A . 0.9800 ?
C10 H10B . 0.9800 ?
C10 H10C . 0.9800 ?
C11 C16 . 1.380(5) ?
C11 C12 . 1.386(5) ?
C12 C13 . 1.383(5) ?
C12 H12 . 0.9500 ?
C13 C14 . 1.377(5) ?
C13 H13 . 0.9500 ?
C14 C15 . 1.383(5) ?
C14 H14 . 0.9500 ?
C15 C16 . 1.387(5) ?
C15 H15 . 0.9500 ?
C16 H16 . 0.9500 ?

loop_
_geom_hbond_atom_site_label_D
_geom_hbond_atom_site_label_H
_geom_hbond_atom_site_label_A
_geom_hbond_site_symmetry_A
_geom_hbond_distance_DH
_geom_hbond_distance_HA
_geom_hbond_distance_DA
_geom_hbond_angle_DHA
C14 H14 <i>Cg</i>1 4_665 0.95 2.99 3.883(4) 156
C5 H5 S1 2_555 0.95 2.75 3.372(4) 124

loop_
_geom_torsion_atom_site_label_1
_geom_torsion_atom_site_label_2
_geom_torsion_atom_site_label_3
_geom_torsion_atom_site_label_4
_geom_torsion_site_symmetry_1
_geom_torsion
C3 N1 C1 S1 . 3.9(4)
C2 N1 C1 S1 . -178.4(2)
C3 N1 C1 S2 . -178.5(2)
C2 N1 C1 S2 . -0.7(4)
Cd S1 C1 N1 . -170.8(2)
Cd S1 C1 S2 . 11.52(17)
Cd S2 C1 N1 3_566 86.5(2)
Cd S2 C1 N1 . 172.4(2)
Cd S2 C1 S1 3_566 -95.91(17)
Cd S2 C1 S1 . -9.98(15)
C1 N1 C3 C8 . 83.8(4)
C2 N1 C3 C8 . -94.1(3)
C1 N1 C3 C4 . -98.0(3)
C2 N1 C3 C4 . 84.1(3)
C8 C3 C4 C5 . -0.3(5)
N1 C3 C4 C5 . -178.4(3)
C3 C4 C5 C6 . -0.1(5)
C4 C5 C6 C7 . 0.4(5)
C5 C6 C7 C8 . -0.4(5)
C4 C3 C8 C7 . 0.4(5)
N1 C3 C8 C7 . 178.5(3)
C6 C7 C8 C3 . -0.1(5)
C11 N2 C9 S4 . -178.2(2)
C10 N2 C9 S4 . -3.1(4)
C11 N2 C9 S3 . 2.5(4)
C10 N2 C9 S3 . 177.6(2)
Cd S4 C9 N2 . 174.9(3)
Cd S4 C9 S3 . -5.81(16)
Cd S3 C9 N2 . -174.7(3)
Cd S3 C9 S4 . 5.96(17)
C9 N2 C11 C16 . -103.8(4)
C10 N2 C11 C16 . 80.7(4)
C9 N2 C11 C12 . 78.8(4)
C10 N2 C11 C12 . -96.7(4)
C16 C11 C12 C13 . 0.4(5)
N2 C11 C12 C13 . 177.8(3)
C11 C12 C13 C14 . -0.5(5)
C12 C13 C14 C15 . -0.2(5)
C13 C14 C15 C16 . 1.0(5)
C12 C11 C16 C15 . 0.4(5)
N2 C11 C16 C15 . -177.0(3)
C14 C15 C16 C11 . -1.1(5)

_cod_database_fobs_code 2242035
